data_7027367
loop_
_publ_author_name
'Drew, Michael G. B.'
'Hudson, Michael J.'
'Iveson, Peter B.'
'Madic, Charles'
'Russell, Mark L.'

_publ_section_title
;
 Experimental and theoretical studies of a triazole ligand and complexes
 formed with the lanthanides
;
_journal_issue 15
_journal_name_full 'Journal of the Chemical Society, Dalton Transactions'
_journal_page_first 2433
_journal_paper_doi 10.1039/a901842e
_journal_year 1999
_chemical_formula_moiety 3-Ho
_chemical_formula_sum 'C13 H16 Ho N10 O11'
_chemical_formula_weight 653.28
_chemical_name_systematic
; 
 ? 
;
_space_group_IT_number 2
_symmetry_cell_setting triclinic
_symmetry_space_group_name_Hall '-P 1'
_symmetry_space_group_name_H-M 'P -1'
_atom_sites_solution_hydrogens geom
_atom_sites_solution_primary direct
_atom_sites_solution_secondary difmap
_audit_creation_method SHELXL-97
_cell_angle_alpha 96.979(10)
_cell_angle_beta 98.063(10)
_cell_angle_gamma 114.596(10)
_cell_formula_units_Z 2
_cell_length_a 8.563(9)
_cell_length_b 11.095(14)
_cell_length_c 13.346(16)
_cell_measurement_reflns_used all
_cell_measurement_temperature 293(2)
_cell_volume 1118(2)
_computing_cell_refinement XDS
_computing_data_collection 'XDS (Kabsch, 1991)'
_computing_data_reduction XDS
_computing_molecular_graphics PLATON(Spek,1994)
_computing_structure_refinement 'SHELXL-93 (Sheldrick, 1993)'
_computing_structure_solution 'SHELXS-86 (Sheldrick, 1990)'
_diffrn_ambient_temperature 293(2)
_diffrn_measurement_device 'Marresearch Image Plate'
_diffrn_measurement_method '95 frames at 2^o intervals, counting time 2 min.'
_diffrn_radiation_monochromator graphite
_diffrn_radiation_source 'fine-focus sealed tube'
_diffrn_radiation_type MoK\a
_diffrn_radiation_wavelength 0.71073
_diffrn_reflns_av_R_equivalents 0.0000
_diffrn_reflns_av_sigmaI/netI 0.0219
_diffrn_reflns_limit_h_max 10
_diffrn_reflns_limit_h_min 0
_diffrn_reflns_limit_k_max 12
_diffrn_reflns_limit_k_min -13
_diffrn_reflns_limit_l_max 15
_diffrn_reflns_limit_l_min -16
_diffrn_reflns_number 3873
_diffrn_reflns_theta_max 25.93
_diffrn_reflns_theta_min 2.33
_exptl_absorpt_coefficient_mu 3.614
_exptl_absorpt_correction_T_max 1.000
_exptl_absorpt_correction_T_min 0.398
_exptl_absorpt_correction_type 'DIFABS(Walker and Stuart, 1983)'
_exptl_crystal_density_diffrn 1.940
_exptl_crystal_density_method 'not measured'
_exptl_crystal_F_000 638
_exptl_crystal_size_max 0.35
_exptl_crystal_size_mid 0.25
_exptl_crystal_size_min 0.25
_refine_diff_density_max 1.188
_refine_diff_density_min -1.189
_refine_diff_density_rms 0.158
_refine_ls_extinction_coef 0.0115(9)
_refine_ls_extinction_expression Fc^*^=kFc[1+0.001xFc^2^\l^3^/sin(2\q)]^-1/4^
_refine_ls_extinction_method SHELXL
_refine_ls_goodness_of_fit_ref 0.915
_refine_ls_hydrogen_treatment mixed
_refine_ls_matrix_type full
_refine_ls_number_parameters 320
_refine_ls_number_reflns 3873
_refine_ls_number_restraints 0
_refine_ls_restrained_S_all 0.915
_refine_ls_R_factor_all 0.0324
_refine_ls_R_factor_gt 0.0289
_refine_ls_shift/su_max 0.001
_refine_ls_shift/su_mean 0.000
_refine_ls_structure_factor_coef Fsqd
_refine_ls_weighting_details 'w=1/[\s^2^(Fo^2^)+(0.0709P)^2^+2.4269P] where P=(Fo^2^+2Fc^2^)/3'
_refine_ls_weighting_scheme calc
_refine_ls_wR_factor_gt 0.0826
_refine_ls_wR_factor_ref 0.0852
_reflns_number_gt 3609
_reflns_number_total 3873
_reflns_threshold_expression >2sigma(I)
_cod_data_source_file 901842esup1.cif
_cod_data_source_block 3-Ho
_cod_depositor_comments
;
The following automatic conversions were performed:

'_refine_ls_weighting_scheme' value 'calc
w=1/[\s^2^(Fo^2^)+(0.0709P)^2^+2.4269P] where P=(Fo^2^+2Fc^2^)/3' was
changed to 'calc'. New tag '_refine_ls_weighting_details' was
created. The value of the new tag was set to
'w=1/[\s^2^(Fo^2^)+(0.0709P)^2^+2.4269P] where P=(Fo^2^+2Fc^2^)/3'.

Automatic conversion script
Id: cif_fix_values 3143 2015-03-26 13:38:13Z robertas 
;
_cod_original_sg_symbol_H-M P-1
_cod_original_formula_sum 'C13 H16 Ho N10 O11      '
_cod_database_code 7027367

loop_
_symmetry_equiv_pos_as_xyz
'x, y, z'
'-x, -y, -z'

loop_
_atom_site_label
_atom_site_type_symbol
_atom_site_fract_x
_atom_site_fract_y
_atom_site_fract_z
_atom_site_U_iso_or_equiv
_atom_site_adp_type
_atom_site_occupancy
_atom_site_calc_flag
_atom_site_refinement_flags
Ho1 Ho 0.01284(2) 0.278586(17) 0.231992(14) 0.02742(11) Uani 1 d .
N21 N 0.2340(5) 0.4865(4) 0.1852(3) 0.0309(8) Uani 1 d .
C22 C 0.3595(6) 0.5862(5) 0.2599(4) 0.0341(10) Uani 1 d .
C23 C 0.4948(7) 0.6962(6) 0.2372(5) 0.0511(13) Uani 1 d .
H23 H 0.5808 0.7640 0.2896 0.061 Uiso 1 calc R
C24 C 0.4983(8) 0.7022(6) 0.1347(5) 0.0574(16) Uani 1 d .
H24 H 0.5885 0.7739 0.1175 0.069 Uiso 1 calc R
C25 C 0.3682(7) 0.6018(5) 0.0576(5) 0.0481(13) Uani 1 d .
H25 H 0.3680 0.6055 -0.0117 0.058 Uiso 1 calc R
C26 C 0.2375(6) 0.4950(5) 0.0865(4) 0.0330(9) Uani 1 d .
N34 N -0.0138(5) 0.2686(4) 0.0447(3) 0.0334(8) Uani 1 d .
C33 C 0.0939(6) 0.3801(5) 0.0124(4) 0.0314(9) Uani 1 d .
N32 N 0.0573(6) 0.3737(4) -0.0867(3) 0.0417(10) Uani 1 d .
N31 N -0.0839(6) 0.2489(4) -0.1214(3) 0.0418(9) Uani 1 d .
H31 H -0.1385 0.2154 -0.1848 0.050 Uiso 1 calc R
C35 C -0.1236(7) 0.1876(5) -0.0426(4) 0.0383(11) Uani 1 d .
N14 N 0.2087(5) 0.4549(4) 0.3828(3) 0.0332(8) Uani 1 d .
C13 C 0.3440(6) 0.5660(4) 0.3647(4) 0.0336(10) Uani 1 d .
N12 N 0.4553(6) 0.6491(4) 0.4486(3) 0.0411(9) Uani 1 d .
N11 N 0.3859(6) 0.5867(4) 0.5246(3) 0.0406(9) Uani 1 d .
H11 H 0.4304 0.6168 0.5896 0.049 Uiso 1 calc R
C15 C 0.2402(6) 0.4728(5) 0.4850(4) 0.0384(11) Uani 1 d .
O41 O -0.3003(5) 0.1332(4) 0.2019(3) 0.0494(9) Uani 1 d .
O42 O -0.1843(5) 0.2629(4) 0.3520(3) 0.0438(8) Uani 1 d .
N43 N -0.3202(6) 0.1671(5) 0.2915(4) 0.0429(11) Uani 1 d .
O44 O -0.4583(6) 0.1131(5) 0.3181(5) 0.0731(15) Uani 1 d .
O51 O -0.0473(6) 0.0437(4) 0.1655(4) 0.0538(10) Uani 1 d .
O52 O 0.0020(5) 0.1084(4) 0.3304(3) 0.0462(9) Uani 1 d .
N53 N -0.0445(6) 0.0111(5) 0.2528(4) 0.0497(12) Uani 1 d .
O54 O -0.0841(7) -0.1041(4) 0.2640(5) 0.0812(16) Uani 1 d .
O61 O 0.3811(6) 0.2823(5) 0.1062(3) 0.0612(11) Uani 1 d .
O62 O 0.2888(5) 0.2689(4) 0.2502(4) 0.0512(11) Uani 1 d .
N63 O 0.4114(5) 0.3081(4) 0.2008(4) 0.0503(10) Uani 1 d .
O64 O 0.5630(5) 0.3748(4) 0.2543(3) 0.0532(10) Uani 1 d .
O100 O -0.1223(5) 0.4222(4) 0.2024(3) 0.0431(8) Uani 1 d .
C100 C 0.1352(8) 0.3819(6) 0.5492(5) 0.0535(14) Uani 1 d .
H10A H 0.0630 0.4187 0.5768 0.064 Uiso 1 calc R
H10B H 0.2131 0.3749 0.6048 0.064 Uiso 1 calc R
H10C H 0.0619 0.2938 0.5072 0.064 Uiso 1 calc R
C200 C -0.2684(9) 0.0501(6) -0.0547(6) 0.0602(16) Uani 1 d .
H20A H -0.2205 -0.0108 -0.0373 0.072 Uiso 1 calc R
H20B H -0.3330 0.0193 -0.1250 0.072 Uiso 1 calc R
H20C H -0.3457 0.0527 -0.0098 0.072 Uiso 1 calc R
N100 N 0.2244(8) -0.1806(7) 0.3416(5) 0.0703(16) Uani 1 d .
C101 C 0.2441(7) -0.0987(6) 0.4065(5) 0.0491(13) Uani 1 d .
C102 C 0.2687(10) 0.0072(7) 0.4917(6) 0.0650(17) Uani 1 d .
H10D H 0.1661 -0.0210 0.5211 0.078 Uiso 1 calc R
H10E H 0.2873 0.0886 0.4667 0.078 Uiso 1 calc R
H10F H 0.3691 0.0238 0.5435 0.078 Uiso 1 calc R

loop_
_atom_site_aniso_label
_atom_site_aniso_U_11
_atom_site_aniso_U_22
_atom_site_aniso_U_33
_atom_site_aniso_U_23
_atom_site_aniso_U_13
_atom_site_aniso_U_12
Ho1 0.02720(14) 0.02749(14) 0.02723(17) 0.00603(9) 0.00582(9) 0.01157(9)
N21 0.0309(17) 0.0286(18) 0.032(2) 0.0063(15) 0.0057(15) 0.0121(15)
C22 0.033(2) 0.032(2) 0.033(3) 0.0064(19) 0.0048(19) 0.0120(18)
C23 0.045(3) 0.040(3) 0.047(4) 0.005(2) 0.006(2) 0.001(2)
C24 0.050(3) 0.047(3) 0.057(4) 0.021(3) 0.019(3) -0.001(2)
C25 0.046(3) 0.040(3) 0.051(4) 0.016(2) 0.018(3) 0.009(2)
C26 0.039(2) 0.033(2) 0.029(3) 0.0090(19) 0.0080(19) 0.0170(19)
N34 0.0346(18) 0.0333(19) 0.031(2) 0.0054(16) 0.0073(16) 0.0143(16)
C33 0.042(2) 0.035(2) 0.021(3) 0.0057(18) 0.0050(18) 0.0208(19)
N32 0.052(2) 0.037(2) 0.034(3) 0.0082(18) 0.012(2) 0.0172(19)
N31 0.057(3) 0.038(2) 0.023(2) -0.0022(17) -0.0001(19) 0.0193(19)
C35 0.047(3) 0.036(2) 0.029(3) 0.002(2) 0.004(2) 0.017(2)
N14 0.0344(19) 0.0342(19) 0.029(2) 0.0033(16) 0.0087(16) 0.0131(16)
C13 0.034(2) 0.028(2) 0.034(3) 0.0007(18) 0.0040(19) 0.0114(18)
N12 0.045(2) 0.036(2) 0.034(3) 0.0010(17) 0.0040(19) 0.0119(18)
N11 0.052(2) 0.040(2) 0.022(2) -0.0011(17) 0.0024(18) 0.0169(19)
C15 0.038(2) 0.040(3) 0.038(3) 0.006(2) 0.010(2) 0.017(2)
O41 0.0347(17) 0.049(2) 0.054(3) 0.0053(18) 0.0054(17) 0.0107(16)
O42 0.0420(18) 0.052(2) 0.044(2) 0.0136(17) 0.0158(16) 0.0235(17)
N43 0.035(2) 0.043(2) 0.057(3) 0.024(2) 0.014(2) 0.0175(19)
O44 0.043(2) 0.085(3) 0.096(4) 0.043(3) 0.036(3) 0.019(2)
O51 0.061(2) 0.045(2) 0.054(3) 0.0017(18) 0.006(2) 0.0266(19)
O52 0.058(2) 0.046(2) 0.047(3) 0.0211(18) 0.0178(18) 0.0305(18)
N53 0.041(2) 0.040(2) 0.076(4) 0.018(2) 0.014(2) 0.0243(19)
O54 0.086(3) 0.039(2) 0.130(5) 0.032(3) 0.020(3) 0.036(2)
O61 0.080(3) 0.074(3) 0.026(3) 0.0031(19) 0.003(2) 0.035(2)
O62 0.0359(18) 0.066(2) 0.074(3) 0.037(2) 0.0267(19) 0.0329(18)
N63 0.048(2) 0.043(2) 0.068(3) 0.0134(19) 0.015(2) 0.0265(17)
O64 0.0329(18) 0.071(3) 0.045(3) 0.0045(19) 0.0028(16) 0.0164(17)
O100 0.0448(18) 0.0445(19) 0.056(3) 0.0259(17) 0.0196(17) 0.0281(16)
C100 0.056(3) 0.057(3) 0.039(4) 0.014(3) 0.014(3) 0.015(3)
C200 0.060(4) 0.049(3) 0.046(4) -0.002(3) -0.001(3) 0.006(3)
N100 0.080(4) 0.078(4) 0.049(4) -0.004(3) 0.008(3) 0.038(3)
C101 0.049(3) 0.056(3) 0.040(4) 0.016(3) 0.004(2) 0.021(3)
C102 0.076(4) 0.052(4) 0.064(5) 0.004(3) 0.014(4) 0.028(3)

loop_
_atom_type_symbol
_atom_type_description
_atom_type_scat_dispersion_real
_atom_type_scat_dispersion_imag
_atom_type_scat_source
C C 0.0033 0.0016 'International Tables Vol C Tables 4.2.6.8 and 6.1.1.4'
H H 0.0000 0.0000 'International Tables Vol C Tables 4.2.6.8 and 6.1.1.4'
N N 0.0061 0.0033 'International Tables Vol C Tables 4.2.6.8 and 6.1.1.4'
O O 0.0106 0.0060 'International Tables Vol C Tables 4.2.6.8 and 6.1.1.4'
Ho Ho -0.2175 4.6783 'International Tables Vol C Tables 4.2.6.8 and 6.1.1.4'

loop_
_geom_angle_atom_site_label_1
_geom_angle_atom_site_label_2
_geom_angle_atom_site_label_3
_geom_angle
O100 Ho1 O62 142.81(13)
O100 Ho1 O52 140.72(13)
O62 Ho1 O52 71.79(13)
O100 Ho1 O41 75.08(16)
O62 Ho1 O41 141.28(16)
O52 Ho1 O41 77.63(15)
O100 Ho1 O42 70.61(13)
O62 Ho1 O42 132.10(15)
O52 Ho1 O42 70.40(13)
O41 Ho1 O42 52.25(15)
O100 Ho1 O51 136.95(15)
O62 Ho1 O51 72.49(15)
O52 Ho1 O51 52.57(16)
O41 Ho1 O51 70.17(15)
O42 Ho1 O51 105.12(14)
O100 Ho1 N14 86.70(15)
O62 Ho1 N14 73.83(16)
O52 Ho1 N14 89.47(16)
O41 Ho1 N14 129.64(13)
O42 Ho1 N14 77.49(15)
O51 Ho1 N14 135.41(14)
O100 Ho1 N34 77.79(13)
O62 Ho1 N34 92.23(14)
O52 Ho1 N34 129.66(14)
O41 Ho1 N34 89.32(13)
O42 Ho1 N34 134.87(13)
O51 Ho1 N34 77.19(14)
N14 Ho1 N34 132.51(13)
O100 Ho1 N21 72.19(15)
O62 Ho1 N21 71.03(14)
O52 Ho1 N21 140.01(14)
O41 Ho1 N21 142.34(13)
O42 Ho1 N21 128.83(13)
O51 Ho1 N21 126.05(15)
N14 Ho1 N21 66.46(15)
N34 Ho1 N21 66.07(13)
C26 N21 C22 119.0(4)
C26 N21 Ho1 120.8(3)
C22 N21 Ho1 120.0(3)
N21 C22 C23 121.9(5)
N21 C22 C13 114.4(4)
C23 C22 C13 123.7(5)
C24 C23 C22 118.3(5)
C25 C24 C23 120.2(5)
C24 C25 C26 118.1(5)
N21 C26 C25 122.5(5)
N21 C26 C33 113.9(4)
C25 C26 C33 123.6(5)
C35 N34 C33 103.5(4)
C35 N34 Ho1 138.0(3)
C33 N34 Ho1 117.9(3)
N32 C33 N34 114.3(4)
N32 C33 C26 125.0(4)
N34 C33 C26 120.8(4)
C33 N32 N31 103.0(4)
C35 N31 N32 109.9(5)
N31 C35 N34 109.3(5)
N31 C35 C200 123.2(5)
N34 C35 C200 127.5(5)
C15 N14 C13 103.3(4)
C15 N14 Ho1 138.9(3)
C13 N14 Ho1 117.3(3)
N12 C13 N14 114.4(4)
N12 C13 C22 124.2(4)
N14 C13 C22 121.3(4)
C13 N12 N11 102.0(4)
C15 N11 N12 111.0(5)
N14 C15 N11 109.3(4)
N14 C15 C100 127.3(5)
N11 C15 C100 123.4(5)
N43 O41 Ho1 96.9(3)
N43 O42 Ho1 95.2(3)
O44 N43 O41 122.4(5)
O44 N43 O42 122.3(5)
O41 N43 O42 115.3(4)
O44 N43 Ho1 175.7(4)
O41 N43 Ho1 57.1(2)
O42 N43 Ho1 58.4(2)
N53 O51 Ho1 94.8(3)
N53 O52 Ho1 96.7(3)
O54 N53 O51 122.9(6)
O54 N53 O52 121.5(6)
O51 N53 O52 115.5(4)
O54 N53 Ho1 173.7(4)
O51 N53 Ho1 59.1(2)
O52 N53 Ho1 56.8(2)
N63 O62 Ho1 132.6(3)
O61 N63 O64 122.5(5)
O61 N63 O62 121.6(5)
O64 N63 O62 115.9(5)
N100 C101 C102 179.4(7)

loop_
_geom_bond_atom_site_label_1
_geom_bond_atom_site_label_2
_geom_bond_distance
Ho1 O100 2.365(4)
Ho1 O62 2.390(4)
Ho1 O52 2.405(4)
Ho1 O41 2.427(4)
Ho1 O42 2.455(4)
Ho1 O51 2.458(5)
Ho1 N14 2.461(4)
Ho1 N34 2.462(5)
Ho1 N21 2.518(4)
N21 C26 1.336(6)
N21 C22 1.347(6)
C22 C23 1.391(7)
C22 C13 1.459(7)
C23 C24 1.381(9)
C24 C25 1.381(9)
C25 C26 1.391(7)
C26 C33 1.471(7)
N34 C35 1.336(7)
N34 C33 1.364(6)
C33 N32 1.301(7)
N32 N31 1.373(6)
N31 C35 1.329(7)
C35 C200 1.483(8)
N14 C15 1.325(7)
N14 C13 1.372(6)
C13 N12 1.315(7)
N12 N11 1.364(6)
N11 C15 1.331(7)
C15 C100 1.494(7)
O41 N43 1.266(7)
O42 N43 1.278(6)
N43 O44 1.208(6)
O51 N53 1.262(7)
O52 N53 1.285(6)
N53 O54 1.213(6)
O61 N63 1.225(6)
O62 N63 1.269(6)
N63 O64 1.247(6)
N100 C101 1.116(8)
C101 C102 1.456(9)
